data_7060759
loop_
_publ_author_name
'Zafar, Anham'
Imtiaz-ud-Din.,
'Ahmed, Safeer'
'Bu\<car, Dejan-Kre\<simir'
'Tahir, Muhammad Nawaz'
'Palgrave, Robert G.'

_publ_section_title
;
 Synthesis, structural analysis, electrochemical and magnetic properties
 of tetrachloroferrate ionic liquids
;
_journal_issue 30
_journal_name_full 'New Journal of Chemistry'
_journal_page_first 13429
_journal_page_last 13440
_journal_paper_doi 10.1039/D1NJ01400E
_journal_volume 45
_journal_year 2021
_chemical_formula_moiety 'C21 H19 N2, Cl4 Fe'
_chemical_formula_sum 'C21 H19 Cl4 Fe N2'
_chemical_formula_weight 497.03
_space_group_crystal_system monoclinic
_space_group_IT_number 14
_space_group_name_Hall '-P 2yn'
_space_group_name_H-M_alt 'P 1 21/n 1'
_atom_sites_solution_hydrogens geom
_atom_sites_solution_primary dual
_audit_creation_date 2020-11-23
_audit_creation_method
;
Olex2 1.3
(compiled 2020.07.31 svn.rc2a77460 for OlexSys, GUI svn.r6145)
;
_audit_update_record
;
2020-11-23 deposited with the CCDC.	2021-06-17 downloaded from the CCDC.
;
_cell_angle_alpha 90
_cell_angle_beta 96.2530(10)
_cell_angle_gamma 90
_cell_formula_units_Z 4
_cell_length_a 11.80890(10)
_cell_length_b 14.1846(2)
_cell_length_c 13.2623(2)
_cell_measurement_reflns_used 19411
_cell_measurement_temperature 150.0(1)
_cell_measurement_theta_max 72.2420
_cell_measurement_theta_min 4.5330
_cell_volume 2208.28(5)
_computing_cell_refinement 'CrysAlisPro 1.171.40.53 (Rigaku OD, 2019)'
_computing_data_collection 'CrysAlisPro 1.171.40.53 (Rigaku OD, 2019)'
_computing_data_reduction 'CrysAlisPro 1.171.40.53 (Rigaku OD, 2019)'
_computing_molecular_graphics 'Olex2 1.3 (Dolomanov et al., 2009)'
_computing_publication_material 'Olex2 1.3 (Dolomanov et al., 2009)'
_computing_structure_refinement 'SHELXL 2018/3 (Sheldrick, 2015)'
_computing_structure_solution 'SHELXT 2018/2 (Sheldrick, 2018)'
_diffrn_ambient_environment N~2~
_diffrn_ambient_temperature 150.0(1)
_diffrn_detector 'CCD plate'
_diffrn_detector_area_resol_mean 5.2031
_diffrn_detector_type Atlas
_diffrn_measured_fraction_theta_full 1.000
_diffrn_measured_fraction_theta_max 1.000
_diffrn_measurement_details
;
List of Runs (angles in degrees, time in seconds):

  # Type    Start    End  Width  t~exp~   \w     \q     \k     \f   Frames
#--------------------------------------------------------------------------
  1  \w     -4.00  21.00   1.00    2.80    --   34.00  92.00  54.48   25
  2  \w      9.00  39.00   1.00    2.80    --   42.00  78.00 169.25   30
  3  \w      8.00  33.00   1.00    2.80    --   42.00  82.00-104.77   25
  4  \w   -111.00 -28.00   1.00    2.80    --  -42.62 -38.00-120.00   83
  5  \w   -117.00 -18.00   1.00    2.80    --  -42.62 -38.00  90.00   99
  6  \w   -113.00 -20.00   1.00    2.80    --  -42.62 -38.00 -30.00   93
  7  \w    -66.00  24.00   1.00    2.80    --  -42.62  38.00  60.00   90
  8  \w     28.00  99.00   1.00    2.80    --   42.62-125.00-180.00   71
  9  \w     30.00  73.00   1.00    2.80    --   42.62 -77.00   0.00   43
 10  \w     13.00  39.00   1.00    2.80    --   46.00  79.00 -58.56   26
 11  \w     13.00  38.00   1.00    2.80    --   46.00  79.00  77.10   25
 12  \w     22.00  49.00   1.00    2.80    --   54.00  74.00  14.94   27
 13  \w    103.00 136.00   1.00    2.80    --   62.00  74.00 -43.33   33
 14  \w     31.00  56.00   1.00    2.80    --   62.00  73.00-147.08   25
 15  \w     31.00  56.00   1.00    2.80    --   62.00  73.00 104.01   25
 16  \w     31.00  58.00   1.00    2.80    --   62.00  74.00 -43.33   27
 17  \w     31.00  56.00   1.00    2.80    --   62.00  74.00 134.82   25
 18  \w    113.00 139.00   1.00    2.80    --   66.00  69.00-102.08   26
 19  \w     35.00  61.00   1.00    2.80    --   66.00  73.00  61.63   26
 20  \w     35.00  62.00   1.00    2.80    --   66.00  69.00-102.08   27
 21  \w     38.00  65.00   1.00    2.80    --   66.00  73.00 173.15   27
 22  \w    110.00 140.00   1.00    2.80    --   66.00  74.00 -19.07   30
 23  \w    113.00 141.00   1.00    2.80    --   66.00  73.00  61.63   28
 24  \w     35.00  62.00   1.00    2.80    --   66.00  74.00 -19.07   27
 25  \w     44.00  71.00   1.00   11.20    --   74.00  70.00 126.75   27
 26  \w     46.00  74.00   1.00   11.20    --   74.00  61.00 -38.60   28
 27  \w    113.00 146.00   1.00   11.20    --   78.00  72.00   9.55   33
 28  \w     47.00  76.00   1.00   11.20    --   78.00  72.00   9.55   29
 29  \w     49.00  75.00   1.00   11.20    --   78.00  63.00 103.62   26
 30  \w     49.00  76.00   1.00   11.20    --   78.00  63.00 160.51   27
 31  \w     47.00  84.00   1.00   11.20    --   78.00  69.00-140.15   37
 32  \w     51.00  83.00   1.00   11.20    --   82.00  72.00 -95.13   32
 33  \w    133.00 159.00   1.00   11.20    --   86.00  64.00  50.21   26
 34  \w     56.00  82.00   1.00   11.20    --   86.00  64.00  50.21   26
 35  \w     60.00  86.00   1.00   11.20    --   90.00  67.00 107.28   26
 36  \w     63.00  90.00   1.00   11.20    --   90.00  66.00 174.41   27
 37  \w    131.00 169.00   1.00   11.20    --   94.00  73.00  43.93   38
 38  \w     65.00  92.00   1.00   11.20    --   94.00  69.00 -38.31   27
 39  \w     62.00 100.00   1.00   11.20    --   94.00  73.00  43.93   38
 40  \w     23.00 104.00   1.00   11.20    --  104.49 -94.00-180.00   81
 41  \w     82.00 176.00   1.00   11.20    --  104.49  61.00 -30.00   94
 42  \w     34.00 106.00   1.00   11.20    --  104.49 -94.00 -60.00   72
 43  \w     77.00 166.00   1.00   11.20    --  104.49  61.00-150.00   89
 44  \w     74.00 172.00   1.00   11.20    --  104.49  66.00  16.49   98
 45  \w     52.00 116.00   1.00   11.20    --  104.49 -61.00  30.00   64
 46  \w     76.00 152.00   1.00   11.20    --  104.49  61.00 150.00   76
 47  \w    117.00 177.00   1.00   11.20    --  104.49  61.00 -90.00   60
 48  \w     75.00 110.00   1.00   11.20    --  104.49  61.00 -90.00   35
 49  \w    127.00 170.00   1.00   11.20    --  104.49  61.00-120.00   43
 50  \w     75.00 101.00   1.00   11.20    --  104.49  61.00-120.00   26
 51  \w     75.00 101.00   1.00   11.20    --  104.49  61.00   0.00   26
 52  \w    118.00 164.00   1.00   11.20    --  104.49 125.00 120.00   46
 53  \w    125.00 151.00   1.00   11.20    --  104.49  61.00 -60.00   26
 54  \w     75.00 102.00   1.00   11.20    --  104.49  61.00 -60.00   27
 55  \w     82.00 144.00   1.00   11.20    --  104.49  45.00  90.00   62
 56  \w     76.00 155.00   1.00   11.20    --  104.49  61.00-180.00   79
 57  \w    144.00 170.00   1.00   11.20    --  104.49  61.00 120.00   26
 58  \w     75.00 103.00   1.00   11.20    --  104.49  61.00 120.00   28
 59  \w     30.00 103.00   1.00   11.20    --  104.49 -94.00-120.00   73
 60  \w     35.00 109.00   1.00   11.20    --  104.49-114.00  78.00   74
 61  \w     86.00 111.00   1.00   11.20    --  104.49-125.00-180.00   25
 62  \w    113.00 175.00   1.00   11.20    --  104.49  77.00  90.00   62
;
_diffrn_measurement_device 'four-circle diffractometer'
_diffrn_measurement_device_type 'SuperNova, Dual, Cu at home/near, Atlas'
_diffrn_measurement_method '\w scans'
_diffrn_orient_matrix_type 'CrysAlisPro convention (1999,Acta A55,543-557)'
_diffrn_orient_matrix_UB_11 0.0930482000
_diffrn_orient_matrix_UB_12 -0.0600481000
_diffrn_orient_matrix_UB_13 0.0599382000
_diffrn_orient_matrix_UB_21 0.0455893000
_diffrn_orient_matrix_UB_22 0.0884596000
_diffrn_orient_matrix_UB_23 0.0584709000
_diffrn_orient_matrix_UB_31 -0.0805949000
_diffrn_orient_matrix_UB_32 -0.0192809000
_diffrn_orient_matrix_UB_33 0.0814328000
_diffrn_radiation_monochromator mirror
_diffrn_radiation_probe x-ray
_diffrn_radiation_type 'Cu K\a'
_diffrn_radiation_wavelength 1.54184
_diffrn_reflns_av_R_equivalents 0.0425
_diffrn_reflns_av_unetI/netI 0.0170
_diffrn_reflns_Laue_measured_fraction_full 1.000
_diffrn_reflns_Laue_measured_fraction_max 1.000
_diffrn_reflns_limit_h_max 14
_diffrn_reflns_limit_h_min -14
_diffrn_reflns_limit_k_max 16
_diffrn_reflns_limit_k_min -16
_diffrn_reflns_limit_l_max 15
_diffrn_reflns_limit_l_min -15
_diffrn_reflns_number 36222
_diffrn_reflns_point_group_measured_fraction_full 1.000
_diffrn_reflns_point_group_measured_fraction_max 1.000
_diffrn_reflns_theta_full 66.563
_diffrn_reflns_theta_max 66.563
_diffrn_reflns_theta_min 4.579
_diffrn_source 'micro-focus sealed X-ray tube'
_diffrn_source_type 'SuperNova (Cu) X-ray Source'
_exptl_absorpt_coefficient_mu 10.000
_exptl_absorpt_correction_T_max 0.766
_exptl_absorpt_correction_T_min 0.345
_exptl_absorpt_correction_type gaussian
_exptl_absorpt_process_details
;
CrysAlisPro 1.171.40.53 (Rigaku Oxford Diffraction, 2019)
Numerical absorption correction based on gaussian integration over
			a multifaceted crystal model
Empirical absorption correction using spherical harmonics,
 implemented in SCALE3 ABSPACK scaling algorithm.
;
_exptl_crystal_colour 'clear light yellow'
_exptl_crystal_colour_lustre clear
_exptl_crystal_colour_modifier light
_exptl_crystal_colour_primary yellow
_exptl_crystal_density_diffrn 1.495
_exptl_crystal_description prism
_exptl_crystal_F_000 1012
_exptl_crystal_size_max 0.178
_exptl_crystal_size_mid 0.114
_exptl_crystal_size_min 0.048
_refine_diff_density_max 0.305
_refine_diff_density_min -0.243
_refine_diff_density_rms 0.040
_refine_ls_extinction_method none
_refine_ls_goodness_of_fit_ref 1.043
_refine_ls_hydrogen_treatment constr
_refine_ls_matrix_type full
_refine_ls_number_parameters 253
_refine_ls_number_reflns 3889
_refine_ls_number_restraints 0
_refine_ls_restrained_S_all 1.043
_refine_ls_R_factor_all 0.0256
_refine_ls_R_factor_gt 0.0238
_refine_ls_shift/su_max 0.001
_refine_ls_shift/su_mean 0.000
_refine_ls_structure_factor_coef Fsqd
_refine_ls_weighting_details 'w=1/[\s^2^(Fo^2^)+(0.0301P)^2^+0.8713P] where P=(Fo^2^+2Fc^2^)/3'
_refine_ls_weighting_scheme calc
_refine_ls_wR_factor_gt 0.0600
_refine_ls_wR_factor_ref 0.0611
_reflns_Friedel_coverage 0.000
_reflns_number_gt 3673
_reflns_number_total 3889
_reflns_threshold_expression 'I > 2\s(I)'
_cod_data_source_file d1nj01400e2.cif
_cod_data_source_block 1
_cod_depositor_comments 'Adding full bibliography for 7060759--7060760.cif.'
_cod_database_code 7060759
_shelx_shelxl_version_number 2018/3
_shelx_space_group_comment
;
The symmetry employed for this shelxl refinement is uniquely defined
by the following loop, which should always be used as a source of
symmetry information in preference to the above space-group names.
They are only intended as comments.
;
_shelx_estimated_absorpt_t_max 0.645
_shelx_estimated_absorpt_t_min 0.269
_reflns_odcompleteness_completeness 99.95
_reflns_odcompleteness_iscentric 1
_reflns_odcompleteness_theta 66.49
_olex2_refinement_description
;
1. Fixed Uiso
 At 1.2 times of:
  All C(H) groups, All C(H,H) groups
2.a Secondary CH2 refined with riding coordinates:
 C15(H15A,H15B), C1(H1A,H1B)
2.b Aromatic/amide H refined with riding coordinates:
 C8(H8), C21(H21), C10(H10), C17(H17), C13(H13), C20(H20), C19(H19), C18(H18),
 C12(H12), C7(H7), C3(H3), C11(H11), C4(H4), C5(H5), C6(H6)
;
_olex2_submission_special_instructions 'No special instructions were received'
_oxdiff_exptl_absorpt_empirical_details
;
Empirical correction (ABSPACK) includes:
- Absorption correction using spherical harmonics
- Frame scaling
- Detector area scaling
;
_oxdiff_exptl_absorpt_empirical_full_max 1.499
_oxdiff_exptl_absorpt_empirical_full_min 0.808

loop_
_space_group_symop_operation_xyz
'x, y, z'
'-x+1/2, y+1/2, -z+1/2'
'-x, -y, -z'
'x-1/2, -y-1/2, z-1/2'

loop_
_atom_site_label
_atom_site_type_symbol
_atom_site_fract_x
_atom_site_fract_y
_atom_site_fract_z
_atom_site_U_iso_or_equiv
_atom_site_adp_type
_atom_site_occupancy
_atom_site_site_symmetry_order
_atom_site_calc_flag
_atom_site_refinement_flags_posn
_atom_site_refinement_flags_adp
_atom_site_refinement_flags_occupancy
_atom_site_disorder_assembly
_atom_site_disorder_group
Fe1 Fe 0.76976(2) 0.56787(2) 0.08331(2) 0.02882(8) Uani 1 1 d . . . . .
Cl1 Cl 0.91222(4) 0.60989(3) -0.00072(3) 0.03673(11) Uani 1 1 d . . . . .
Cl4 Cl 0.78819(4) 0.64577(3) 0.22715(3) 0.04176(12) Uani 1 1 d . . . . .
Cl2 Cl 0.60782(4) 0.60319(3) -0.00614(4) 0.04139(12) Uani 1 1 d . . . . .
Cl3 Cl 0.77215(4) 0.41566(3) 0.11273(4) 0.04430(12) Uani 1 1 d . . . . .
N1 N 0.64550(11) 0.63230(9) 0.47332(11) 0.0284(3) Uani 1 1 d . . . . .
N2 N 0.54601(11) 0.63860(10) 0.32489(11) 0.0282(3) Uani 1 1 d . . . . .
C14 C 0.62692(13) 0.53946(11) 0.44163(12) 0.0239(3) Uani 1 1 d . . . . .
C9 C 0.56474(13) 0.54355(11) 0.34652(13) 0.0254(3) Uani 1 1 d . . . . .
C2 C 0.83070(14) 0.63445(12) 0.58205(13) 0.0303(4) Uani 1 1 d . . . . .
C16 C 0.35589(14) 0.66758(12) 0.23401(12) 0.0283(4) Uani 1 1 d . . . . .
C8 C 0.59574(14) 0.68845(12) 0.40157(14) 0.0315(4) Uani 1 1 d . . . . .
H8 H 0.595851 0.755352 0.404874 0.038 Uiso 1 1 calc R U . . .
C21 C 0.29325(16) 0.60753(12) 0.16745(13) 0.0340(4) Uani 1 1 d . . . . .
H21 H 0.330575 0.570549 0.121317 0.041 Uiso 1 1 calc R U . . .
C10 C 0.53493(15) 0.46278(13) 0.29095(15) 0.0357(4) Uani 1 1 d . . . . .
H10 H 0.493283 0.465251 0.225552 0.043 Uiso 1 1 calc R U . . .
C17 C 0.30029(16) 0.72071(12) 0.30106(12) 0.0319(4) Uani 1 1 d . . . . .
H17 H 0.342715 0.762220 0.347011 0.038 Uiso 1 1 calc R U . . .
C13 C 0.65999(14) 0.45439(12) 0.48800(14) 0.0312(4) Uani 1 1 d . . . . .
H13 H 0.701223 0.451675 0.553567 0.037 Uiso 1 1 calc R U . . .
C20 C 0.17613(16) 0.60105(13) 0.16775(15) 0.0383(4) Uani 1 1 d . . . . .
H20 H 0.133462 0.559913 0.121555 0.046 Uiso 1 1 calc R U . . .
C19 C 0.12147(16) 0.65395(13) 0.23467(15) 0.0377(4) Uani 1 1 d . . . . .
H19 H 0.041234 0.649299 0.234789 0.045 Uiso 1 1 calc R U . . .
C15 C 0.48288(15) 0.67719(15) 0.23205(14) 0.0382(4) Uani 1 1 d . . . . .
H15A H 0.505984 0.643414 0.172245 0.046 Uiso 1 1 calc R U . . .
H15B H 0.502486 0.744600 0.225412 0.046 Uiso 1 1 calc R U . . .
C18 C 0.18366(16) 0.71391(13) 0.30175(14) 0.0362(4) Uani 1 1 d . . . . .
H18 H 0.146241 0.750384 0.348255 0.043 Uiso 1 1 calc R U . . .
C12 C 0.62931(16) 0.37443(12) 0.43302(17) 0.0397(4) Uani 1 1 d . . . . .
H12 H 0.649485 0.314583 0.461717 0.048 Uiso 1 1 calc R U . . .
C1 C 0.70718(15) 0.66370(14) 0.56984(15) 0.0387(4) Uani 1 1 d . . . . .
H1A H 0.669365 0.637234 0.626595 0.046 Uiso 1 1 calc R U . . .
H1B H 0.702705 0.733271 0.573930 0.046 Uiso 1 1 calc R U . . .
C7 C 0.90477(17) 0.66135(15) 0.51371(15) 0.0427(5) Uani 1 1 d . . . . .
H7 H 0.877786 0.696988 0.455343 0.051 Uiso 1 1 calc R U . . .
C3 C 0.87208(16) 0.58357(14) 0.66652(16) 0.0397(4) Uani 1 1 d . . . . .
H3 H 0.821525 0.564458 0.713689 0.048 Uiso 1 1 calc R U . . .
C11 C 0.56956(16) 0.37847(13) 0.33658(18) 0.0438(5) Uani 1 1 d . . . . .
H11 H 0.552007 0.321301 0.300953 0.053 Uiso 1 1 calc R U . . .
C4 C 0.98637(17) 0.55982(14) 0.68375(18) 0.0466(5) Uani 1 1 d . . . . .
H4 H 1.013875 0.525389 0.742830 0.056 Uiso 1 1 calc R U . . .
C5 C 1.05929(17) 0.58589(14) 0.61587(18) 0.0456(5) Uani 1 1 d . . . . .
H5 H 1.137614 0.569451 0.627438 0.055 Uiso 1 1 calc R U . . .
C6 C 1.01933(18) 0.63602(17) 0.53063(17) 0.0498(5) Uani 1 1 d . . . . .
H6 H 1.070087 0.653509 0.482986 0.060 Uiso 1 1 calc R U . . .

loop_
_atom_site_aniso_label
_atom_site_aniso_U_11
_atom_site_aniso_U_22
_atom_site_aniso_U_33
_atom_site_aniso_U_23
_atom_site_aniso_U_13
_atom_site_aniso_U_12
Fe1 0.02983(15) 0.02548(14) 0.03066(15) -0.00169(10) 0.00108(11) 0.00376(10)
Cl1 0.0353(2) 0.0362(2) 0.0393(2) 0.00417(17) 0.00688(18) 0.00550(17)
Cl4 0.0339(2) 0.0525(3) 0.0396(2) -0.0164(2) 0.00706(18) -0.00598(19)
Cl2 0.0356(2) 0.0421(2) 0.0442(3) -0.00245(19) -0.00574(19) 0.00758(18)
Cl3 0.0569(3) 0.0285(2) 0.0475(3) 0.00506(19) 0.0055(2) 0.00554(19)
N1 0.0252(7) 0.0234(7) 0.0350(8) -0.0047(6) -0.0033(6) 0.0015(5)
N2 0.0224(7) 0.0290(7) 0.0326(8) 0.0068(6) -0.0004(6) -0.0011(5)
C14 0.0199(7) 0.0228(8) 0.0294(8) -0.0019(6) 0.0044(6) -0.0013(6)
C9 0.0198(8) 0.0251(8) 0.0315(9) -0.0002(7) 0.0042(6) -0.0020(6)
C2 0.0270(8) 0.0292(9) 0.0337(9) -0.0102(7) -0.0015(7) -0.0015(7)
C16 0.0281(9) 0.0329(9) 0.0232(8) 0.0074(7) -0.0004(7) 0.0018(7)
C8 0.0255(8) 0.0218(8) 0.0460(10) 0.0004(7) -0.0013(7) -0.0006(6)
C21 0.0378(10) 0.0326(9) 0.0304(9) -0.0015(7) -0.0015(7) 0.0090(7)
C10 0.0261(9) 0.0399(10) 0.0405(10) -0.0128(8) 0.0014(7) -0.0031(7)
C17 0.0393(10) 0.0330(9) 0.0225(8) 0.0008(7) -0.0004(7) -0.0016(7)
C13 0.0267(8) 0.0286(9) 0.0385(10) 0.0062(7) 0.0049(7) 0.0018(7)
C20 0.0370(10) 0.0288(9) 0.0460(11) 0.0002(8) -0.0091(8) -0.0009(8)
C19 0.0279(9) 0.0331(9) 0.0519(11) 0.0128(8) 0.0037(8) 0.0012(7)
C15 0.0294(9) 0.0500(11) 0.0346(10) 0.0162(8) 0.0008(7) 0.0009(8)
C18 0.0406(10) 0.0357(10) 0.0341(9) 0.0055(8) 0.0128(8) 0.0077(8)
C12 0.0318(9) 0.0219(8) 0.0660(13) 0.0045(8) 0.0081(9) 0.0002(7)
C1 0.0318(9) 0.0425(10) 0.0397(10) -0.0180(8) -0.0058(8) 0.0050(8)
C7 0.0419(11) 0.0536(12) 0.0317(10) -0.0022(9) -0.0001(8) -0.0043(9)
C3 0.0312(10) 0.0406(10) 0.0470(11) 0.0069(9) 0.0028(8) -0.0050(8)
C11 0.0337(10) 0.0272(9) 0.0705(14) -0.0168(9) 0.0059(9) -0.0051(8)
C4 0.0333(10) 0.0390(11) 0.0651(14) 0.0148(9) -0.0052(10) -0.0010(8)
C5 0.0299(10) 0.0426(11) 0.0638(14) -0.0056(10) 0.0021(9) 0.0020(8)
C6 0.0363(11) 0.0680(14) 0.0473(12) -0.0096(11) 0.0148(9) -0.0088(10)

loop_
_atom_type_symbol
_atom_type_description
_atom_type_scat_dispersion_real
_atom_type_scat_dispersion_imag
_atom_type_scat_source
C C 0.0181 0.0091 'International Tables Vol C Tables 4.2.6.8 and 6.1.1.4'
H H 0.0000 0.0000 'International Tables Vol C Tables 4.2.6.8 and 6.1.1.4'
N N 0.0311 0.0180 'International Tables Vol C Tables 4.2.6.8 and 6.1.1.4'
Cl Cl 0.3639 0.7018 'International Tables Vol C Tables 4.2.6.8 and 6.1.1.4'
Fe Fe -1.1336 3.1974 'International Tables Vol C Tables 4.2.6.8 and 6.1.1.4'

loop_
_exptl_crystal_face_index_h
_exptl_crystal_face_index_k
_exptl_crystal_face_index_l
_exptl_crystal_face_perp_dist
-1 -1 1 0.0588
1 1 -1 0.0588
4 -4 -7 0.0604
-3 6 6 0.0597
3 -2 8 0.0250
-3 2 -8 0.0230
7 1 -5 0.0378
-7 -1 5 0.0678
2 9 0 0.0691
-7 -4 2 0.0604
5 -6 -4 0.0584
-5 7 -2 0.0594

loop_
_geom_angle_atom_site_label_1
_geom_angle_atom_site_label_2
_geom_angle_atom_site_label_3
_geom_angle
_geom_angle_site_symmetry_1
_geom_angle_site_symmetry_3
_geom_angle_publ_flag
Cl4 Fe1 Cl1 107.16(2) . . ?
Cl4 Fe1 Cl2 110.66(2) . . ?
Cl2 Fe1 Cl1 109.49(2) . . ?
Cl3 Fe1 Cl1 111.17(2) . . ?
Cl3 Fe1 Cl4 110.05(2) . . ?
Cl3 Fe1 Cl2 108.31(2) . . ?
C14 N1 C1 126.57(14) . . ?
C8 N1 C14 107.94(14) . . ?
C8 N1 C1 125.48(14) . . ?
C9 N2 C15 125.94(15) . . ?
C8 N2 C9 108.19(13) . . ?
C8 N2 C15 125.86(15) . . ?
C9 C14 N1 106.55(14) . . ?
C9 C14 C13 122.18(15) . . ?
C13 C14 N1 131.27(15) . . ?
C14 C9 N2 106.50(14) . . ?
C10 C9 N2 131.73(16) . . ?
C10 C9 C14 121.75(16) . . ?
C7 C2 C1 121.88(17) . . ?
C3 C2 C1 119.01(17) . . ?
C3 C2 C7 119.02(17) . . ?
C21 C16 C17 119.18(16) . . ?
C21 C16 C15 120.57(16) . . ?
C17 C16 C15 120.24(16) . . ?
N1 C8 H8 124.6 . . ?
N2 C8 N1 110.80(14) . . ?
N2 C8 H8 124.6 . . ?
C16 C21 H21 119.9 . . ?
C16 C21 C20 120.25(17) . . ?
C20 C21 H21 119.9 . . ?
C9 C10 H10 122.1 . . ?
C11 C10 C9 115.87(17) . . ?
C11 C10 H10 122.1 . . ?
C16 C17 H17 119.7 . . ?
C18 C17 C16 120.60(16) . . ?
C18 C17 H17 119.7 . . ?
C14 C13 H13 122.1 . . ?
C12 C13 C14 115.85(17) . . ?
C12 C13 H13 122.1 . . ?
C21 C20 H20 119.9 . . ?
C19 C20 C21 120.27(17) . . ?
C19 C20 H20 119.9 . . ?
C20 C19 H19 120.1 . . ?
C20 C19 C18 119.81(17) . . ?
C18 C19 H19 120.1 . . ?
N2 C15 C16 111.43(14) . . ?
N2 C15 H15A 109.3 . . ?
N2 C15 H15B 109.3 . . ?
C16 C15 H15A 109.3 . . ?
C16 C15 H15B 109.3 . . ?
H15A C15 H15B 108.0 . . ?
C17 C18 C19 119.90(17) . . ?
C17 C18 H18 120.0 . . ?
C19 C18 H18 120.0 . . ?
C13 C12 H12 119.0 . . ?
C13 C12 C11 122.05(17) . . ?
C11 C12 H12 119.0 . . ?
N1 C1 C2 113.05(14) . . ?
N1 C1 H1A 109.0 . . ?
N1 C1 H1B 109.0 . . ?
C2 C1 H1A 109.0 . . ?
C2 C1 H1B 109.0 . . ?
H1A C1 H1B 107.8 . . ?
C2 C7 H7 120.1 . . ?
C2 C7 C6 119.76(19) . . ?
C6 C7 H7 120.1 . . ?
C2 C3 H3 119.5 . . ?
C2 C3 C4 120.97(19) . . ?
C4 C3 H3 119.5 . . ?
C10 C11 C12 122.26(17) . . ?
C10 C11 H11 118.9 . . ?
C12 C11 H11 118.9 . . ?
C3 C4 H4 120.0 . . ?
C5 C4 C3 119.9(2) . . ?
C5 C4 H4 120.0 . . ?
C4 C5 H5 120.0 . . ?
C4 C5 C6 119.90(19) . . ?
C6 C5 H5 120.0 . . ?
C7 C6 H6 119.8 . . ?
C5 C6 C7 120.4(2) . . ?
C5 C6 H6 119.8 . . ?

loop_
_geom_bond_atom_site_label_1
_geom_bond_atom_site_label_2
_geom_bond_distance
_geom_bond_site_symmetry_2
_geom_bond_publ_flag
Fe1 Cl1 2.1991(5) . ?
Fe1 Cl4 2.1948(5) . ?
Fe1 Cl2 2.1957(5) . ?
Fe1 Cl3 2.1937(5) . ?
N1 C14 1.392(2) . ?
N1 C8 1.328(2) . ?
N1 C1 1.471(2) . ?
N2 C9 1.391(2) . ?
N2 C8 1.323(2) . ?
N2 C15 1.474(2) . ?
C14 C9 1.390(2) . ?
C14 C13 1.391(2) . ?
C9 C10 1.387(2) . ?
C2 C1 1.508(2) . ?
C2 C7 1.380(3) . ?
C2 C3 1.377(3) . ?
C16 C21 1.382(2) . ?
C16 C17 1.385(2) . ?
C16 C15 1.509(2) . ?
C8 H8 0.9500 . ?
C21 H21 0.9500 . ?
C21 C20 1.387(3) . ?
C10 H10 0.9500 . ?
C10 C11 1.382(3) . ?
C17 H17 0.9500 . ?
C17 C18 1.382(3) . ?
C13 H13 0.9500 . ?
C13 C12 1.375(3) . ?
C20 H20 0.9500 . ?
C20 C19 1.375(3) . ?
C19 H19 0.9500 . ?
C19 C18 1.383(3) . ?
C15 H15A 0.9900 . ?
C15 H15B 0.9900 . ?
C18 H18 0.9500 . ?
C12 H12 0.9500 . ?
C12 C11 1.393(3) . ?
C1 H1A 0.9900 . ?
C1 H1B 0.9900 . ?
C7 H7 0.9500 . ?
C7 C6 1.394(3) . ?
C3 H3 0.9500 . ?
C3 C4 1.386(3) . ?
C11 H11 0.9500 . ?
C4 H4 0.9500 . ?
C4 C5 1.363(3) . ?
C5 H5 0.9500 . ?
C5 C6 1.375(3) . ?
C6 H6 0.9500 . ?

loop_
_geom_torsion_atom_site_label_1
_geom_torsion_atom_site_label_2
_geom_torsion_atom_site_label_3
_geom_torsion_atom_site_label_4
_geom_torsion
_geom_torsion_site_symmetry_1
_geom_torsion_site_symmetry_2
_geom_torsion_site_symmetry_3
_geom_torsion_site_symmetry_4
_geom_torsion_publ_flag
N1 C14 C9 N2 -1.12(17) . . . . ?
N1 C14 C9 C10 177.60(15) . . . . ?
N1 C14 C13 C12 -178.18(17) . . . . ?
N2 C9 C10 C11 179.17(17) . . . . ?
C14 N1 C8 N2 -0.1(2) . . . . ?
C14 N1 C1 C2 62.4(2) . . . . ?
C14 C9 C10 C11 0.8(3) . . . . ?
C14 C13 C12 C11 0.5(3) . . . . ?
C9 N2 C8 N1 -0.58(19) . . . . ?
C9 N2 C15 C16 77.0(2) . . . . ?
C9 C14 C13 C12 1.2(2) . . . . ?
C9 C10 C11 C12 0.9(3) . . . . ?
C2 C7 C6 C5 -1.2(3) . . . . ?
C2 C3 C4 C5 -0.8(3) . . . . ?
C16 C21 C20 C19 -0.4(3) . . . . ?
C16 C17 C18 C19 -0.3(3) . . . . ?
C8 N1 C14 C9 0.80(18) . . . . ?
C8 N1 C14 C13 -179.72(17) . . . . ?
C8 N1 C1 C2 -118.89(19) . . . . ?
C8 N2 C9 C14 1.06(18) . . . . ?
C8 N2 C9 C10 -177.48(18) . . . . ?
C8 N2 C15 C16 -103.8(2) . . . . ?
C21 C16 C17 C18 0.1(2) . . . . ?
C21 C16 C15 N2 -112.43(18) . . . . ?
C21 C20 C19 C18 0.1(3) . . . . ?
C17 C16 C21 C20 0.3(3) . . . . ?
C17 C16 C15 N2 69.1(2) . . . . ?
C13 C14 C9 N2 179.33(15) . . . . ?
C13 C14 C9 C10 -1.9(3) . . . . ?
C13 C12 C11 C10 -1.6(3) . . . . ?
C20 C19 C18 C17 0.2(3) . . . . ?
C15 N2 C9 C14 -179.62(15) . . . . ?
C15 N2 C9 C10 1.8(3) . . . . ?
C15 N2 C8 N1 -179.90(15) . . . . ?
C15 C16 C21 C20 -178.18(16) . . . . ?
C15 C16 C17 C18 178.52(16) . . . . ?
C1 N1 C14 C9 179.68(16) . . . . ?
C1 N1 C14 C13 -0.8(3) . . . . ?
C1 N1 C8 N2 -179.04(16) . . . . ?
C1 C2 C7 C6 177.18(18) . . . . ?
C1 C2 C3 C4 -176.30(18) . . . . ?
C7 C2 C1 N1 58.7(2) . . . . ?
C7 C2 C3 C4 0.4(3) . . . . ?
C3 C2 C1 N1 -124.65(19) . . . . ?
C3 C2 C7 C6 0.6(3) . . . . ?
C3 C4 C5 C6 0.2(3) . . . . ?
C4 C5 C6 C7 0.7(3) . . . . ?
